data_4089498
loop_
_publ_author_name
'Gutsulyak, Dmitry V.'
'Gott, Andrew L.'
'Piers, Warren E.'
'Parvez, Masood'

_publ_section_title
;
 Dimerization of Ethylene by Nickel Phosphino--Borate Complexes
;
_journal_issue 11
_journal_name_full Organometallics
_journal_page_first 3363
_journal_paper_doi 10.1021/om400288u
_journal_volume 32
_journal_year 2013
_chemical_formula_moiety 'C38 H41 B F3 N Ni P2, C7 H8, C2 H3 N'
_chemical_formula_sum 'C47 H52 B F3 N2 Ni P2'
_chemical_formula_weight 833.37
_chemical_name_common 'in paper 4a'
_space_group_IT_number 14
_space_group_name_Hall '-P 2ybc'
_space_group_name_H-M_alt 'P 1 21/c 1'
_symmetry_cell_setting monoclinic
_symmetry_space_group_name_Hall '-P 2ybc'
_symmetry_space_group_name_H-M 'P 1 21/c 1'
_atom_sites_solution_hydrogens geom
_atom_sites_solution_primary direct
_atom_sites_solution_secondary difmap
_audit_creation_method SHELXL-97
_cell_angle_alpha 90.00
_cell_angle_beta 96.0443(9)
_cell_angle_gamma 90.00
_cell_formula_units_Z 4
_cell_length_a 8.8931(2)
_cell_length_b 27.1346(7)
_cell_length_c 18.1564(5)
_cell_measurement_reflns_used 9393
_cell_measurement_temperature 173(2)
_cell_measurement_theta_max 27.10
_cell_measurement_theta_min 1.00
_cell_volume 4356.98(19)
_computing_cell_refinement 'HKL DENZO (Otwinowski & Minor, 1997)'
_computing_data_collection 'COLLECT (Hooft, 1998)'
_computing_data_reduction 'SCALEPACK (Otwinowski & Minor, 1997)'
_computing_molecular_graphics 'ORTEP-3 (Farrugia, 1997)'
_computing_publication_material 'SHELXL-97 (Sheldrick, 2008)'
_computing_structure_refinement 'SHELXL-97 (Sheldrick, 2008)'
_computing_structure_solution 'SIR92 (Altomare et al., 1991)'
_diffrn_ambient_temperature 173(2)
_diffrn_measured_fraction_theta_full 0.989
_diffrn_measured_fraction_theta_max 0.989
_diffrn_measurement_device_type 'Nonius APEX2 CCD'
_diffrn_measurement_method ' \w and \f scans '
_diffrn_radiation_monochromator graphite
_diffrn_radiation_source 'fine-focus sealed tube'
_diffrn_radiation_type MoK\a
_diffrn_radiation_wavelength 0.71073
_diffrn_reflns_av_R_equivalents 0.0422
_diffrn_reflns_av_sigmaI/netI 0.0495
_diffrn_reflns_limit_h_max 11
_diffrn_reflns_limit_h_min -11
_diffrn_reflns_limit_k_max 34
_diffrn_reflns_limit_k_min -34
_diffrn_reflns_limit_l_max 23
_diffrn_reflns_limit_l_min -23
_diffrn_reflns_number 18221
_diffrn_reflns_theta_full 27.18
_diffrn_reflns_theta_max 27.18
_diffrn_reflns_theta_min 1.88
_diffrn_standards_number 0
_exptl_absorpt_coefficient_mu 0.566
_exptl_absorpt_correction_T_max 0.9668
_exptl_absorpt_correction_T_min 0.9149
_exptl_absorpt_correction_type multi-scan
_exptl_absorpt_process_details 'SORTAV: (Blessing, 1997)'
_exptl_crystal_colour Yellow
_exptl_crystal_density_diffrn 1.270
_exptl_crystal_density_method 'not measured'
_exptl_crystal_description Needle
_exptl_crystal_F_000 1752
_exptl_crystal_size_max 0.16
_exptl_crystal_size_mid 0.08
_exptl_crystal_size_min 0.06
_refine_diff_density_max 0.360
_refine_diff_density_min -0.332
_refine_diff_density_rms 0.070
_refine_ls_extinction_method none
_refine_ls_goodness_of_fit_ref 1.122
_refine_ls_hydrogen_treatment constr
_refine_ls_matrix_type full
_refine_ls_number_parameters 509
_refine_ls_number_reflns 9589
_refine_ls_number_restraints 0
_refine_ls_restrained_S_all 1.122
_refine_ls_R_factor_all 0.0799
_refine_ls_R_factor_gt 0.0600
_refine_ls_shift/su_max 0.009
_refine_ls_shift/su_mean 0.000
_refine_ls_structure_factor_coef Fsqd
_refine_ls_weighting_details 'calc w=1/[\s^2^(Fo^2^)+(0.0116P)^2^+8.8322P] where P=(Fo^2^+2Fc^2^)/3'
_refine_ls_weighting_scheme calc
_refine_ls_wR_factor_gt 0.1124
_refine_ls_wR_factor_ref 0.1228
_reflns_number_gt 7764
_reflns_number_total 9589
_reflns_threshold_expression >2sigma(I)
_cod_data_source_file om400288u_si_001.cif
_cod_data_source_block WP1224(4)
_cod_depositor_comments
;
The following automatic conversions were performed:

data item '_exptl_absorpt_correction_type' value 'Multi-scan' was
changed to 'multi-scan' in accordance with the
/home/saulius/struct/COD-crude-data/automatic-downloads/DataCite-retrospective/ACS/depositions/lib/dictionaries/cif_core.dic
dictionary named 'cif_core.dic' version 2.4.2 last updated on
2011-04-26.

data item '_symmetry_cell_setting' value 'Monoclinic' was changed to
'monoclinic' in accordance with the
/home/saulius/struct/COD-crude-data/automatic-downloads/DataCite-retrospective/ACS/depositions/lib/dictionaries/cif_core.dic
dictionary named 'cif_core.dic' version 2.4.2 last updated on
2011-04-26.

Automatic conversion script
Id: cif_fix_values 6909 2019-04-08 15:41:33Z antanas 
;
_cod_original_sg_symbol_H-M 'P 21/c'
_cod_database_code 4089498

loop_
_symmetry_equiv_pos_as_xyz
'x, y, z'
'-x, y+1/2, -z+1/2'
'-x, -y, -z'
'x, -y-1/2, z-1/2'

loop_
_atom_site_label
_atom_site_type_symbol
_atom_site_fract_x
_atom_site_fract_y
_atom_site_fract_z
_atom_site_U_iso_or_equiv
_atom_site_adp_type
_atom_site_occupancy
_atom_site_symmetry_multiplicity
_atom_site_calc_flag
_atom_site_refinement_flags
_atom_site_disorder_assembly
_atom_site_disorder_group
Ni1 Ni 0.23837(4) 0.273538(14) 0.45575(2) 0.02262(10) Uani 1 1 d . . .
P1 P 0.37955(8) 0.33719(3) 0.50086(4) 0.02262(16) Uani 1 1 d . . .
P2 P 0.13162(9) 0.20477(3) 0.41099(4) 0.02385(17) Uani 1 1 d . . .
F1 F 0.03441(19) 0.32328(7) 0.50584(11) 0.0348(4) Uani 1 1 d . . .
F2 F -0.0745(3) 0.39136(8) 0.54656(13) 0.0529(6) Uani 1 1 d . . .
F3 F -0.1051(2) 0.37246(9) 0.42412(13) 0.0518(6) Uani 1 1 d . . .
B1 B -0.0007(4) 0.37260(14) 0.4880(2) 0.0318(8) Uani 1 1 d . . .
N1 N 0.1828(3) 0.31144(10) 0.36955(14) 0.0275(6) Uani 1 1 d . . .
C1 C 0.1354(4) 0.33933(12) 0.32696(18) 0.0321(7) Uani 1 1 d . . .
C2 C 0.0706(5) 0.37561(15) 0.2740(2) 0.0547(11) Uani 1 1 d . . .
H2A H -0.0179 0.3615 0.2448 0.082 Uiso 1 1 calc R . .
H2B H 0.1460 0.3850 0.2409 0.082 Uiso 1 1 calc R . .
H2C H 0.0401 0.4048 0.3005 0.082 Uiso 1 1 calc R . .
C3 C 0.2969(3) 0.39760(11) 0.47508(16) 0.0255(6) Uani 1 1 d . . .
C4 C 0.1410(3) 0.40758(12) 0.47296(17) 0.0278(6) Uani 1 1 d . . .
C5 C 0.0961(4) 0.45577(13) 0.45392(19) 0.0378(8) Uani 1 1 d . . .
H5 H -0.0083 0.4636 0.4524 0.045 Uiso 1 1 calc R . .
C6 C 0.1933(4) 0.49240(13) 0.4373(2) 0.0433(9) Uani 1 1 d . . .
H6 H 0.1566 0.5245 0.4246 0.052 Uiso 1 1 calc R . .
C7 C 0.3443(4) 0.48183(13) 0.4393(2) 0.0419(8) Uani 1 1 d . . .
H7 H 0.4134 0.5066 0.4277 0.050 Uiso 1 1 calc R . .
C8 C 0.3957(4) 0.43521(12) 0.45812(19) 0.0332(7) Uani 1 1 d . . .
H8 H 0.5007 0.4283 0.4597 0.040 Uiso 1 1 calc R . .
C9 C 0.5629(3) 0.33661(12) 0.46126(16) 0.0273(6) Uani 1 1 d . . .
H9 H 0.6223 0.3659 0.4810 0.033 Uiso 1 1 calc R . .
C10 C 0.6529(4) 0.29042(13) 0.48589(19) 0.0346(7) Uani 1 1 d . . .
H10A H 0.6073 0.2617 0.4596 0.052 Uiso 1 1 calc R . .
H10B H 0.6515 0.2858 0.5393 0.052 Uiso 1 1 calc R . .
H10C H 0.7576 0.2942 0.4745 0.052 Uiso 1 1 calc R . .
C11 C 0.5445(4) 0.34007(14) 0.37728(17) 0.0352(8) Uani 1 1 d . . .
H11A H 0.6441 0.3440 0.3594 0.053 Uiso 1 1 calc R . .
H11B H 0.4810 0.3685 0.3619 0.053 Uiso 1 1 calc R . .
H11C H 0.4966 0.3099 0.3564 0.053 Uiso 1 1 calc R . .
C12 C 0.4306(3) 0.34314(12) 0.60206(16) 0.0268(6) Uani 1 1 d . . .
H12 H 0.4615 0.3098 0.6216 0.032 Uiso 1 1 calc R . .
C13 C 0.2934(4) 0.35932(13) 0.64030(18) 0.0355(8) Uani 1 1 d . . .
H13A H 0.3186 0.3581 0.6941 0.053 Uiso 1 1 calc R . .
H13B H 0.2083 0.3371 0.6260 0.053 Uiso 1 1 calc R . .
H13C H 0.2653 0.3931 0.6253 0.053 Uiso 1 1 calc R . .
C14 C 0.5625(4) 0.37827(13) 0.62286(17) 0.0355(8) Uani 1 1 d . . .
H14A H 0.5357 0.4114 0.6042 0.053 Uiso 1 1 calc R . .
H14B H 0.6520 0.3666 0.6008 0.053 Uiso 1 1 calc R . .
H14C H 0.5845 0.3794 0.6769 0.053 Uiso 1 1 calc R . .
C15 C 0.2933(3) 0.23768(11) 0.54426(16) 0.0258(6) Uani 1 1 d . . .
C16 C 0.2021(4) 0.24134(12) 0.60166(17) 0.0319(7) Uani 1 1 d . . .
H16 H 0.1112 0.2599 0.5943 0.038 Uiso 1 1 calc R . .
C17 C 0.2402(4) 0.21866(13) 0.66921(18) 0.0407(8) Uani 1 1 d . . .
H17 H 0.1775 0.2227 0.7080 0.049 Uiso 1 1 calc R . .
C18 C 0.3690(5) 0.19020(14) 0.6804(2) 0.0461(9) Uani 1 1 d . . .
H18 H 0.3954 0.1747 0.7269 0.055 Uiso 1 1 calc R . .
C19 C 0.4593(4) 0.18433(13) 0.6237(2) 0.0389(8) Uani 1 1 d . . .
H19 H 0.5471 0.1642 0.6307 0.047 Uiso 1 1 calc R . .
C20 C 0.4216(4) 0.20787(12) 0.55630(17) 0.0301(7) Uani 1 1 d . . .
H20 H 0.4844 0.2036 0.5176 0.036 Uiso 1 1 calc R . .
C21 C 0.2783(3) 0.16449(12) 0.38125(16) 0.0293(7) Uani 1 1 d . . .
C22 C 0.2733(4) 0.11381(13) 0.3839(2) 0.0419(8) Uani 1 1 d . . .
H22 H 0.1894 0.0978 0.4019 0.050 Uiso 1 1 calc R . .
C23 C 0.3906(5) 0.08599(16) 0.3603(2) 0.0566(11) Uani 1 1 d . . .
H23 H 0.3869 0.0510 0.3622 0.068 Uiso 1 1 calc R . .
C24 C 0.5114(5) 0.10908(18) 0.3344(2) 0.0537(11) Uani 1 1 d . . .
H24 H 0.5925 0.0900 0.3194 0.064 Uiso 1 1 calc R . .
C25 C 0.5162(4) 0.15929(17) 0.3298(2) 0.0463(10) Uani 1 1 d . . .
H25 H 0.5990 0.1749 0.3103 0.056 Uiso 1 1 calc R . .
C26 C 0.4012(4) 0.18730(14) 0.35342(18) 0.0362(8) Uani 1 1 d . . .
H26 H 0.4056 0.2222 0.3507 0.043 Uiso 1 1 calc R . .
C27 C 0.0020(3) 0.21379(11) 0.32700(16) 0.0259(6) Uani 1 1 d . . .
C28 C -0.1020(3) 0.25231(12) 0.32567(17) 0.0295(7) Uani 1 1 d . . .
H28 H -0.1051 0.2727 0.3680 0.035 Uiso 1 1 calc R . .
C29 C -0.2008(4) 0.26101(14) 0.26280(18) 0.0372(8) Uani 1 1 d . . .
H29 H -0.2725 0.2870 0.2624 0.045 Uiso 1 1 calc R . .
C30 C -0.1951(4) 0.23192(15) 0.20083(19) 0.0428(9) Uani 1 1 d . . .
H30 H -0.2624 0.2382 0.1576 0.051 Uiso 1 1 calc R . .
C31 C -0.0929(4) 0.19405(14) 0.20126(18) 0.0398(8) Uani 1 1 d . . .
H31 H -0.0897 0.1741 0.1584 0.048 Uiso 1 1 calc R . .
C32 C 0.0063(4) 0.18475(13) 0.26430(17) 0.0312(7) Uani 1 1 d . . .
H32 H 0.0769 0.1585 0.2644 0.037 Uiso 1 1 calc R . .
C33 C 0.0228(4) 0.16657(11) 0.46910(16) 0.0273(6) Uani 1 1 d . . .
C34 C -0.1343(4) 0.16754(13) 0.45979(19) 0.0366(8) Uani 1 1 d . . .
H34 H -0.1854 0.1871 0.4216 0.044 Uiso 1 1 calc R . .
C35 C -0.2168(4) 0.14015(15) 0.5058(2) 0.0465(9) Uani 1 1 d . . .
H35 H -0.3242 0.1410 0.4990 0.056 Uiso 1 1 calc R . .
C36 C -0.1439(5) 0.11156(14) 0.5616(2) 0.0446(9) Uani 1 1 d . . .
H36 H -0.2006 0.0930 0.5934 0.054 Uiso 1 1 calc R . .
C37 C 0.0113(4) 0.11017(13) 0.57055(18) 0.0380(8) Uani 1 1 d . . .
H37 H 0.0617 0.0901 0.6083 0.046 Uiso 1 1 calc R . .
C38 C 0.0948(4) 0.13761(12) 0.52545(17) 0.0327(7) Uani 1 1 d . . .
H38 H 0.2022 0.1367 0.5329 0.039 Uiso 1 1 calc R . .
N2 N 0.2439(10) 0.5535(4) 0.7738(4) 0.224(6) Uani 1 1 d . . .
C39 C 0.2601(7) 0.5349(3) 0.7228(4) 0.104(2) Uani 1 1 d . . .
C40 C 0.2815(8) 0.5122(3) 0.6570(4) 0.130(3) Uani 1 1 d . . .
H40A H 0.2685 0.5364 0.6167 0.195 Uiso 1 1 calc R . .
H40B H 0.2073 0.4857 0.6472 0.195 Uiso 1 1 calc R . .
H40C H 0.3838 0.4985 0.6601 0.195 Uiso 1 1 calc R . .
C41 C 0.1840(9) -0.0140(3) 0.6721(5) 0.101(3) Uani 0.697(8) 1 d PG A 1
C42 C 0.1641(9) -0.0224(3) 0.5962(5) 0.112(4) Uani 0.697(8) 1 d PG A 1
H42 H 0.0889 -0.0449 0.5759 0.134 Uiso 0.697(8) 1 calc PR A 1
C43 C 0.2541(12) 0.0021(4) 0.5499(4) 0.124(5) Uani 0.697(8) 1 d PG A 1
H43 H 0.2404 -0.0036 0.4980 0.148 Uiso 0.697(8) 1 calc PR A 1
C44 C 0.3641(9) 0.0350(3) 0.5796(6) 0.139(5) Uani 0.697(8) 1 d PG A 1
H44 H 0.4256 0.0518 0.5479 0.166 Uiso 0.697(8) 1 calc PR A 1
C45 C 0.3841(8) 0.0434(3) 0.6555(6) 0.186(9) Uani 0.697(8) 1 d PG A 1
H45 H 0.4593 0.0659 0.6757 0.223 Uiso 0.697(8) 1 calc PR A 1
C46 C 0.2940(10) 0.0189(3) 0.7018(4) 0.126(5) Uani 0.697(8) 1 d PG A 1
H46 H 0.3077 0.0246 0.7537 0.152 Uiso 0.697(8) 1 calc PR A 1
C47 C 0.0966(18) -0.0427(6) 0.7131(9) 0.173(6) Uani 0.697(8) 1 d P A 1
H47A H 0.1179 -0.0343 0.7656 0.259 Uiso 0.697(8) 1 calc PR A 1
H47B H 0.1200 -0.0775 0.7058 0.259 Uiso 0.697(8) 1 calc PR A 1
H47C H -0.0105 -0.0367 0.6970 0.259 Uiso 0.697(8) 1 calc PR A 1
C51 C 0.248(3) -0.0007(7) 0.6015(9) 0.101(3) Uani 0.303(8) 1 d PG A 2
C52 C 0.334(2) 0.0229(7) 0.6596(12) 0.112(4) Uani 0.303(8) 1 d PG A 2
H52 H 0.4120 0.0449 0.6497 0.134 Uiso 0.303(8) 1 calc PR A 2
C53 C 0.304(2) 0.0143(7) 0.7322(10) 0.124(5) Uani 0.303(8) 1 d PG A 2
H53 H 0.3627 0.0304 0.7719 0.148 Uiso 0.303(8) 1 calc PR A 2
C54 C 0.189(3) -0.0180(8) 0.7467(10) 0.139(5) Uani 0.303(8) 1 d PG A 2
H54 H 0.1695 -0.0238 0.7963 0.166 Uiso 0.303(8) 1 calc PR A 2
C55 C 0.104(2) -0.0415(8) 0.6886(15) 0.186(9) Uani 0.303(8) 1 d PG A 2
H55 H 0.0255 -0.0636 0.6985 0.223 Uiso 0.303(8) 1 calc PR A 2
C56 C 0.133(2) -0.0329(8) 0.6160(12) 0.126(5) Uani 0.303(8) 1 d PG A 2
H56 H 0.0748 -0.0490 0.5763 0.152 Uiso 0.303(8) 1 calc PR A 2
C57 C 0.304(5) 0.0146(16) 0.532(2) 0.173(6) Uani 0.303(8) 1 d P A 2
H57A H 0.2441 -0.0012 0.4904 0.259 Uiso 0.303(8) 1 calc PR A 2
H57B H 0.4104 0.0047 0.5325 0.259 Uiso 0.303(8) 1 calc PR A 2
H57C H 0.2962 0.0505 0.5271 0.259 Uiso 0.303(8) 1 calc PR A 2

loop_
_atom_site_aniso_label
_atom_site_aniso_U_11
_atom_site_aniso_U_22
_atom_site_aniso_U_33
_atom_site_aniso_U_23
_atom_site_aniso_U_13
_atom_site_aniso_U_12
Ni1 0.02388(19) 0.0226(2) 0.02118(18) 0.00018(15) 0.00149(14) -0.00025(15)
P1 0.0216(4) 0.0243(4) 0.0221(4) -0.0007(3) 0.0025(3) -0.0012(3)
P2 0.0245(4) 0.0234(4) 0.0235(4) -0.0015(3) 0.0020(3) -0.0002(3)
F1 0.0265(9) 0.0303(10) 0.0488(11) 0.0034(9) 0.0098(8) 0.0009(8)
F2 0.0570(14) 0.0393(12) 0.0694(15) 0.0015(11) 0.0392(12) 0.0079(10)
F3 0.0287(10) 0.0615(15) 0.0629(14) 0.0204(12) -0.0055(10) -0.0080(10)
B1 0.0255(17) 0.031(2) 0.041(2) 0.0055(16) 0.0109(15) 0.0067(15)
N1 0.0292(13) 0.0284(14) 0.0245(13) -0.0009(11) 0.0011(11) -0.0026(11)
C1 0.0363(17) 0.0316(18) 0.0289(16) -0.0008(14) 0.0061(14) 0.0007(14)
C2 0.073(3) 0.048(2) 0.042(2) 0.0172(19) 0.005(2) 0.019(2)
C3 0.0286(15) 0.0224(15) 0.0258(15) -0.0021(12) 0.0034(12) -0.0023(12)
C4 0.0313(16) 0.0263(16) 0.0263(15) -0.0013(12) 0.0053(12) 0.0020(13)
C5 0.0378(18) 0.0329(19) 0.043(2) 0.0002(15) 0.0074(15) 0.0083(15)
C6 0.051(2) 0.0244(18) 0.055(2) 0.0026(16) 0.0082(18) 0.0049(16)
C7 0.047(2) 0.0298(19) 0.049(2) 0.0027(16) 0.0057(17) -0.0079(16)
C8 0.0301(16) 0.0290(17) 0.0411(18) -0.0011(14) 0.0054(14) -0.0038(14)
C9 0.0233(14) 0.0321(17) 0.0272(15) -0.0004(13) 0.0055(12) -0.0015(13)
C10 0.0267(16) 0.041(2) 0.0369(18) 0.0026(15) 0.0078(14) 0.0024(14)
C11 0.0318(17) 0.045(2) 0.0303(17) -0.0021(15) 0.0087(14) -0.0041(15)
C12 0.0277(15) 0.0300(17) 0.0226(14) -0.0007(12) 0.0027(12) -0.0041(13)
C13 0.0349(18) 0.044(2) 0.0285(16) -0.0072(15) 0.0057(14) -0.0032(15)
C14 0.0335(17) 0.045(2) 0.0267(16) -0.0047(15) -0.0013(13) -0.0108(15)
C15 0.0306(16) 0.0247(16) 0.0217(14) -0.0014(12) 0.0004(12) -0.0020(12)
C16 0.0405(18) 0.0280(17) 0.0274(16) 0.0008(13) 0.0055(14) -0.0024(14)
C17 0.057(2) 0.039(2) 0.0272(17) 0.0007(15) 0.0105(16) -0.0057(17)
C18 0.059(2) 0.045(2) 0.0320(18) 0.0096(16) -0.0064(17) -0.0068(19)
C19 0.0329(18) 0.038(2) 0.044(2) 0.0063(16) -0.0062(15) 0.0004(15)
C20 0.0307(16) 0.0284(17) 0.0307(16) 0.0026(13) 0.0013(13) -0.0014(13)
C21 0.0296(16) 0.0330(18) 0.0249(15) -0.0041(13) 0.0015(12) 0.0042(13)
C22 0.050(2) 0.0331(19) 0.045(2) 0.0005(16) 0.0154(17) 0.0069(16)
C23 0.079(3) 0.041(2) 0.052(2) 0.0034(19) 0.017(2) 0.028(2)
C24 0.049(2) 0.074(3) 0.039(2) -0.001(2) 0.0051(18) 0.033(2)
C25 0.0296(18) 0.070(3) 0.040(2) -0.0083(19) 0.0055(15) 0.0040(18)
C26 0.0325(17) 0.042(2) 0.0339(17) -0.0104(15) 0.0035(14) -0.0024(15)
C27 0.0246(14) 0.0281(16) 0.0247(14) -0.0006(12) 0.0012(12) -0.0050(12)
C28 0.0287(16) 0.0332(18) 0.0265(15) -0.0032(13) 0.0025(12) -0.0002(13)
C29 0.0313(17) 0.045(2) 0.0346(17) -0.0003(15) -0.0013(14) 0.0068(15)
C30 0.0337(18) 0.064(3) 0.0286(17) -0.0022(17) -0.0057(14) -0.0006(18)
C31 0.0388(19) 0.053(2) 0.0269(16) -0.0101(16) 0.0025(14) -0.0081(17)
C32 0.0276(16) 0.0374(19) 0.0288(16) -0.0054(14) 0.0034(13) -0.0014(14)
C33 0.0340(16) 0.0220(15) 0.0263(15) -0.0038(12) 0.0054(13) -0.0033(13)
C34 0.0320(17) 0.040(2) 0.0385(18) 0.0050(15) 0.0079(14) 0.0048(15)
C35 0.0379(19) 0.049(2) 0.056(2) 0.0114(19) 0.0195(18) 0.0019(17)
C36 0.056(2) 0.040(2) 0.041(2) 0.0027(16) 0.0220(18) -0.0069(18)
C37 0.052(2) 0.0329(19) 0.0289(17) 0.0022(14) 0.0038(15) -0.0068(16)
C38 0.0383(18) 0.0276(17) 0.0315(17) -0.0020(13) 0.0005(14) -0.0023(14)
N2 0.218(9) 0.330(13) 0.114(6) -0.097(7) -0.029(6) 0.172(9)
C39 0.089(4) 0.134(6) 0.087(4) -0.016(4) -0.004(4) 0.063(4)
C40 0.089(5) 0.184(8) 0.116(6) -0.043(6) 0.006(4) 0.032(5)
C41 0.102(7) 0.065(6) 0.132(9) 0.004(6) -0.009(7) 0.036(5)
C42 0.132(10) 0.076(8) 0.121(9) -0.025(6) -0.014(7) 0.042(7)
C43 0.096(9) 0.074(8) 0.195(14) -0.021(8) -0.016(9) 0.023(6)
C44 0.147(11) 0.102(9) 0.156(12) -0.022(7) -0.031(8) 0.078(9)
C45 0.106(9) 0.079(9) 0.35(2) -0.008(12) -0.066(13) 0.040(7)
C46 0.125(9) 0.077(7) 0.158(11) -0.037(7) -0.077(8) 0.042(6)
C47 0.156(13) 0.124(11) 0.251(17) -0.016(12) 0.080(12) -0.003(9)
C51 0.102(7) 0.065(6) 0.132(9) 0.004(6) -0.009(7) 0.036(5)
C52 0.132(10) 0.076(8) 0.121(9) -0.025(6) -0.014(7) 0.042(7)
C53 0.096(9) 0.074(8) 0.195(14) -0.021(8) -0.016(9) 0.023(6)
C54 0.147(11) 0.102(9) 0.156(12) -0.022(7) -0.031(8) 0.078(9)
C55 0.106(9) 0.079(9) 0.35(2) -0.008(12) -0.066(13) 0.040(7)
C56 0.125(9) 0.077(7) 0.158(11) -0.037(7) -0.077(8) 0.042(6)
C57 0.156(13) 0.124(11) 0.251(17) -0.016(12) 0.080(12) -0.003(9)

loop_
_atom_type_symbol
_atom_type_description
_atom_type_scat_dispersion_real
_atom_type_scat_dispersion_imag
_atom_type_scat_source
C C 0.0033 0.0016 'International Tables Vol C Tables 4.2.6.8 and 6.1.1.4'
H H 0.0000 0.0000 'International Tables Vol C Tables 4.2.6.8 and 6.1.1.4'
N N 0.0061 0.0033 'International Tables Vol C Tables 4.2.6.8 and 6.1.1.4'
F F 0.0171 0.0103 'International Tables Vol C Tables 4.2.6.8 and 6.1.1.4'
P P 0.1023 0.0942 'International Tables Vol C Tables 4.2.6.8 and 6.1.1.4'
Ni Ni 0.3393 1.1124 'International Tables Vol C Tables 4.2.6.8 and 6.1.1.4'
B B 0.0013 0.0007 'International Tables Vol C Tables 4.2.6.8 and 6.1.1.4'

loop_
_geom_angle_atom_site_label_1
_geom_angle_atom_site_label_2
_geom_angle_atom_site_label_3
_geom_angle
N1 Ni1 C15 177.89(12)
N1 Ni1 P2 95.16(8)
C15 Ni1 P2 86.61(9)
N1 Ni1 P1 88.33(8)
C15 Ni1 P1 90.08(9)
P2 Ni1 P1 171.38(3)
C3 P1 C9 104.71(14)
C3 P1 C12 102.99(14)
C9 P1 C12 104.60(14)
C3 P1 Ni1 113.66(10)
C9 P1 Ni1 109.54(10)
C12 P1 Ni1 119.95(10)
C21 P2 C33 105.64(15)
C21 P2 C27 103.92(14)
C33 P2 C27 103.41(14)
C21 P2 Ni1 108.75(11)
C33 P2 Ni1 119.99(10)
C27 P2 Ni1 113.73(10)
F2 B1 F1 106.3(3)
F2 B1 F3 107.8(3)
F1 B1 F3 107.4(3)
F2 B1 C4 110.4(3)
F1 B1 C4 116.0(3)
F3 B1 C4 108.6(3)
C1 N1 Ni1 166.9(3)
N1 C1 C2 178.0(4)
C1 C2 H2A 109.5
C1 C2 H2B 109.5
H2A C2 H2B 109.5
C1 C2 H2C 109.5
H2A C2 H2C 109.5
H2B C2 H2C 109.5
C8 C3 C4 119.4(3)
C8 C3 P1 117.6(2)
C4 C3 P1 123.0(2)
C5 C4 C3 116.1(3)
C5 C4 B1 112.4(3)
C3 C4 B1 131.4(3)
C6 C5 C4 124.2(3)
C6 C5 H5 117.9
C4 C5 H5 117.9
C7 C6 C5 118.8(3)
C7 C6 H6 120.6
C5 C6 H6 120.6
C6 C7 C8 119.9(3)
C6 C7 H7 120.1
C8 C7 H7 120.1
C7 C8 C3 121.6(3)
C7 C8 H8 119.2
C3 C8 H8 119.2
C11 C9 C10 110.0(3)
C11 C9 P1 112.5(2)
C10 C9 P1 110.4(2)
C11 C9 H9 107.9
C10 C9 H9 107.9
P1 C9 H9 107.9
C9 C10 H10A 109.5
C9 C10 H10B 109.5
H10A C10 H10B 109.5
C9 C10 H10C 109.5
H10A C10 H10C 109.5
H10B C10 H10C 109.5
C9 C11 H11A 109.5
C9 C11 H11B 109.5
H11A C11 H11B 109.5
C9 C11 H11C 109.5
H11A C11 H11C 109.5
H11B C11 H11C 109.5
C14 C12 C13 109.7(3)
C14 C12 P1 113.6(2)
C13 C12 P1 110.5(2)
C14 C12 H12 107.6
C13 C12 H12 107.6
P1 C12 H12 107.6
C12 C13 H13A 109.5
C12 C13 H13B 109.5
H13A C13 H13B 109.5
C12 C13 H13C 109.5
H13A C13 H13C 109.5
H13B C13 H13C 109.5
C12 C14 H14A 109.5
C12 C14 H14B 109.5
H14A C14 H14B 109.5
C12 C14 H14C 109.5
H14A C14 H14C 109.5
H14B C14 H14C 109.5
C16 C15 C20 117.1(3)
C16 C15 Ni1 118.7(2)
C20 C15 Ni1 124.2(2)
C17 C16 C15 121.7(3)
C17 C16 H16 119.2
C15 C16 H16 119.2
C18 C17 C16 120.2(3)
C18 C17 H17 119.9
C16 C17 H17 119.9
C17 C18 C19 119.6(3)
C17 C18 H18 120.2
C19 C18 H18 120.2
C18 C19 C20 119.9(3)
C18 C19 H19 120.1
C20 C19 H19 120.1
C19 C20 C15 121.4(3)
C19 C20 H20 119.3
C15 C20 H20 119.3
C22 C21 C26 119.0(3)
C22 C21 P2 124.1(3)
C26 C21 P2 116.9(3)
C21 C22 C23 120.2(4)
C21 C22 H22 119.9
C23 C22 H22 119.9
C24 C23 C22 119.9(4)
C24 C23 H23 120.0
C22 C23 H23 120.0
C25 C24 C23 120.5(4)
C25 C24 H24 119.8
C23 C24 H24 119.8
C24 C25 C26 120.2(4)
C24 C25 H25 119.9
C26 C25 H25 119.9
C25 C26 C21 120.2(4)
C25 C26 H26 119.9
C21 C26 H26 119.9
C32 C27 C28 119.1(3)
C32 C27 P2 122.6(2)
C28 C27 P2 118.3(2)
C29 C28 C27 120.3(3)
C29 C28 H28 119.9
C27 C28 H28 119.9
C30 C29 C28 120.0(3)
C30 C29 H29 120.0
C28 C29 H29 120.0
C31 C30 C29 120.3(3)
C31 C30 H30 119.8
C29 C30 H30 119.8
C30 C31 C32 120.2(3)
C30 C31 H31 119.9
C32 C31 H31 119.9
C27 C32 C31 120.1(3)
C27 C32 H32 119.9
C31 C32 H32 119.9
C34 C33 C38 118.6(3)
C34 C33 P2 120.4(2)
C38 C33 P2 120.9(2)
C35 C34 C33 120.4(3)
C35 C34 H34 119.8
C33 C34 H34 119.8
C36 C35 C34 120.4(3)
C36 C35 H35 119.8
C34 C35 H35 119.8
C37 C36 C35 119.4(3)
C37 C36 H36 120.3
C35 C36 H36 120.3
C36 C37 C38 120.8(3)
C36 C37 H37 119.6
C38 C37 H37 119.6
C37 C38 C33 120.4(3)
C37 C38 H38 119.8
C33 C38 H38 119.8
N2 C39 C40 178.6(12)
C39 C40 H40A 109.5
C39 C40 H40B 109.5
H40A C40 H40B 109.5
C39 C40 H40C 109.5
H40A C40 H40C 109.5
H40B C40 H40C 109.5
C47 C41 C42 115.1(9)
C47 C41 C46 124.7(9)
C42 C41 C46 120.0
C41 C42 C43 120.0
C41 C42 H42 120.0
C43 C42 H42 120.0
C42 C43 C44 120.0
C42 C43 H43 120.0
C44 C43 H43 120.0
C43 C44 C45 120.0
C43 C44 H44 120.0
C45 C44 H44 120.0
C46 C45 C44 120.0
C46 C45 H45 120.0
C44 C45 H45 120.0
C45 C46 C41 120.0
C45 C46 H46 120.0
C41 C46 H46 120.0
C41 C47 H47A 109.5
C41 C47 H47B 109.5
H47A C47 H47B 109.5
C41 C47 H47C 109.5
H47A C47 H47C 109.5
H47B C47 H47C 109.5
C52 C51 C56 120.0
C52 C51 C57 108(2)
C56 C51 C57 132(2)
C53 C52 C51 120.0
C53 C52 H52 120.0
C51 C52 H52 120.0
C52 C53 C54 120.0
C52 C53 H53 120.0
C54 C53 H53 120.0
C53 C54 C55 120.0
C53 C54 H54 120.0
C55 C54 H54 120.0
C56 C55 C54 120.0
C56 C55 H55 120.0
C54 C55 H55 120.0
C55 C56 C51 120.0
C55 C56 H56 120.0
C51 C56 H56 120.0
C51 C57 H57A 109.5
C51 C57 H57B 109.5
H57A C57 H57B 109.5
C51 C57 H57C 109.5
H57A C57 H57C 109.5
H57B C57 H57C 109.5

loop_
_geom_bond_atom_site_label_1
_geom_bond_atom_site_label_2
_geom_bond_distance
Ni1 N1 1.894(3)
Ni1 C15 1.898(3)
Ni1 P2 2.2093(9)
Ni1 P1 2.2392(8)
P1 C3 1.837(3)
P1 C9 1.850(3)
P1 C12 1.853(3)
P2 C21 1.827(3)
P2 C33 1.827(3)
P2 C27 1.829(3)
F1 B1 1.404(4)
F2 B1 1.403(4)
F3 B1 1.407(4)
B1 C4 1.623(5)
N1 C1 1.131(4)
C1 C2 1.452(5)
C2 H2A 0.9800
C2 H2B 0.9800
C2 H2C 0.9800
C3 C8 1.401(4)
C3 C4 1.410(4)
C4 C5 1.400(4)
C5 C6 1.371(5)
C5 H5 0.9500
C6 C7 1.370(5)
C6 H6 0.9500
C7 C8 1.376(5)
C7 H7 0.9500
C8 H8 0.9500
C9 C11 1.519(4)
C9 C10 1.528(4)
C9 H9 1.0000
C10 H10A 0.9800
C10 H10B 0.9800
C10 H10C 0.9800
C11 H11A 0.9800
C11 H11B 0.9800
C11 H11C 0.9800
C12 C14 1.528(4)
C12 C13 1.531(4)
C12 H12 1.0000
C13 H13A 0.9800
C13 H13B 0.9800
C13 H13C 0.9800
C14 H14A 0.9800
C14 H14B 0.9800
C14 H14C 0.9800
C15 C16 1.390(4)
C15 C20 1.397(4)
C16 C17 1.382(4)
C16 H16 0.9500
C17 C18 1.378(5)
C17 H17 0.9500
C18 C19 1.380(5)
C18 H18 0.9500
C19 C20 1.390(4)
C19 H19 0.9500
C20 H20 0.9500
C21 C22 1.377(5)
C21 C26 1.396(5)
C22 C23 1.391(5)
C22 H22 0.9500
C23 C24 1.370(6)
C23 H23 0.9500
C24 C25 1.366(6)
C24 H24 0.9500
C25 C26 1.378(5)
C25 H25 0.9500
C26 H26 0.9500
C27 C32 1.388(4)
C27 C28 1.394(4)
C28 C29 1.386(4)
C28 H28 0.9500
C29 C30 1.380(5)
C29 H29 0.9500
C30 C31 1.372(5)
C30 H30 0.9500
C31 C32 1.392(4)
C31 H31 0.9500
C32 H32 0.9500
C33 C34 1.390(4)
C33 C38 1.392(4)
C34 C35 1.385(5)
C34 H34 0.9500
C35 C36 1.382(5)
C35 H35 0.9500
C36 C37 1.373(5)
C36 H36 0.9500
C37 C38 1.380(5)
C37 H37 0.9500
C38 H38 0.9500
N2 C39 1.078(8)
C39 C40 1.375(8)
C40 H40A 0.9800
C40 H40B 0.9800
C40 H40C 0.9800
C41 C47 1.372(15)
C41 C42 1.3900
C41 C46 1.3900
C42 C43 1.3900
C42 H42 0.9500
C43 C44 1.3900
C43 H43 0.9500
C44 C45 1.3900
C44 H44 0.9500
C45 C46 1.3900
C45 H45 0.9500
C46 H46 0.9500
C47 H47A 0.9800
C47 H47B 0.9800
C47 H47C 0.9800
C51 C52 1.3900
C51 C56 1.3900
C51 C57 1.46(4)
C52 C53 1.3900
C52 H52 0.9500
C53 C54 1.3900
C53 H53 0.9500
C54 C55 1.3900
C54 H54 0.9500
C55 C56 1.3900
C55 H55 0.9500
C56 H56 0.9500
C57 H57A 0.9800
C57 H57B 0.9800
C57 H57C 0.9800

loop_
_geom_torsion_atom_site_label_1
_geom_torsion_atom_site_label_2
_geom_torsion_atom_site_label_3
_geom_torsion_atom_site_label_4
_geom_torsion
N1 Ni1 P1 C3 35.44(13)
C15 Ni1 P1 C3 -143.18(14)
N1 Ni1 P1 C9 -81.29(13)
C15 Ni1 P1 C9 100.10(14)
N1 Ni1 P1 C12 157.83(14)
C15 Ni1 P1 C12 -20.79(15)
N1 Ni1 P2 C21 101.25(13)
C15 Ni1 P2 C21 -79.91(14)
N1 Ni1 P2 C33 -137.12(14)
C15 Ni1 P2 C33 41.73(15)
N1 Ni1 P2 C27 -14.02(14)
C15 Ni1 P2 C27 164.83(14)
P2 Ni1 N1 C1 119.5(12)
P1 Ni1 N1 C1 -68.4(12)
C9 P1 C3 C8 -22.0(3)
C12 P1 C3 C8 87.1(3)
Ni1 P1 C3 C8 -141.5(2)
C9 P1 C3 C4 159.1(2)
C12 P1 C3 C4 -91.8(3)
Ni1 P1 C3 C4 39.5(3)
C8 C3 C4 C5 -0.4(4)
P1 C3 C4 C5 178.6(2)
C8 C3 C4 B1 178.8(3)
P1 C3 C4 B1 -2.2(5)
F2 B1 C4 C5 -60.3(4)
F1 B1 C4 C5 178.7(3)
F3 B1 C4 C5 57.6(4)
F2 B1 C4 C3 120.4(4)
F1 B1 C4 C3 -0.6(5)
F3 B1 C4 C3 -121.6(3)
C3 C4 C5 C6 0.4(5)
B1 C4 C5 C6 -178.9(3)
C4 C5 C6 C7 -0.1(6)
C5 C6 C7 C8 -0.3(6)
C6 C7 C8 C3 0.4(5)
C4 C3 C8 C7 -0.1(5)
P1 C3 C8 C7 -179.0(3)
C3 P1 C9 C11 -63.0(3)
C12 P1 C9 C11 -170.9(2)
Ni1 P1 C9 C11 59.3(2)
C3 P1 C9 C10 173.7(2)
C12 P1 C9 C10 65.7(2)
Ni1 P1 C9 C10 -64.1(2)
C3 P1 C12 C14 -69.8(3)
C9 P1 C12 C14 39.4(3)
Ni1 P1 C12 C14 162.7(2)
C3 P1 C12 C13 54.0(3)
C9 P1 C12 C13 163.2(2)
Ni1 P1 C12 C13 -73.4(2)
P2 Ni1 C15 C16 -96.7(2)
P1 Ni1 C15 C16 91.2(2)
P2 Ni1 C15 C20 84.0(3)
P1 Ni1 C15 C20 -88.0(3)
C20 C15 C16 C17 3.3(5)
Ni1 C15 C16 C17 -176.0(3)
C15 C16 C17 C18 -2.1(5)
C16 C17 C18 C19 -0.3(6)
C17 C18 C19 C20 1.3(6)
C18 C19 C20 C15 0.0(5)
C16 C15 C20 C19 -2.3(5)
Ni1 C15 C20 C19 177.0(2)
C33 P2 C21 C22 17.9(3)
C27 P2 C21 C22 -90.6(3)
Ni1 P2 C21 C22 148.0(3)
C33 P2 C21 C26 -162.9(2)
C27 P2 C21 C26 88.6(3)
Ni1 P2 C21 C26 -32.9(3)
C26 C21 C22 C23 1.1(5)
P2 C21 C22 C23 -179.8(3)
C21 C22 C23 C24 0.0(6)
C22 C23 C24 C25 -1.5(6)
C23 C24 C25 C26 1.9(6)
C24 C25 C26 C21 -0.8(5)
C22 C21 C26 C25 -0.7(5)
P2 C21 C26 C25 -179.9(3)
C21 P2 C27 C32 14.0(3)
C33 P2 C27 C32 -96.2(3)
Ni1 P2 C27 C32 132.0(2)
C21 P2 C27 C28 -164.2(2)
C33 P2 C27 C28 85.6(3)
Ni1 P2 C27 C28 -46.1(3)
C32 C27 C28 C29 0.8(5)
P2 C27 C28 C29 179.0(3)
C27 C28 C29 C30 -0.9(5)
C28 C29 C30 C31 0.6(6)
C29 C30 C31 C32 -0.1(6)
C28 C27 C32 C31 -0.3(5)
P2 C27 C32 C31 -178.5(3)
C30 C31 C32 C27 0.0(5)
C21 P2 C33 C34 -134.2(3)
C27 P2 C33 C34 -25.3(3)
Ni1 P2 C33 C34 102.6(3)
C21 P2 C33 C38 48.5(3)
C27 P2 C33 C38 157.4(3)
Ni1 P2 C33 C38 -74.6(3)
C38 C33 C34 C35 0.0(5)
P2 C33 C34 C35 -177.4(3)
C33 C34 C35 C36 0.1(6)
C34 C35 C36 C37 -0.6(6)
C35 C36 C37 C38 1.1(6)
C36 C37 C38 C33 -1.1(5)
C34 C33 C38 C37 0.6(5)
P2 C33 C38 C37 177.9(3)
C47 C41 C42 C43 -175.6(9)
C46 C41 C42 C43 0.0
C41 C42 C43 C44 0.0
C42 C43 C44 C45 0.0
C43 C44 C45 C46 0.0
C44 C45 C46 C41 0.0
C47 C41 C46 C45 175.2(10)
C42 C41 C46 C45 0.0
C56 C51 C52 C53 0.0
C57 C51 C52 C53 -179(2)
C51 C52 C53 C54 0.0
C52 C53 C54 C55 0.0
C53 C54 C55 C56 0.0
C54 C55 C56 C51 0.0
C52 C51 C56 C55 0.0
C57 C51 C56 C55 179(3)
